data_1573796
_journal_paper_doi 10.1039/D4CC06597B
_chemical_formula_moiety 'C21 H21 N O2'
_chemical_formula_sum 'C21 H21 N O2'
_chemical_formula_weight 319.39
_space_group_crystal_system orthorhombic
_space_group_IT_number 61
_space_group_name_Hall '-P 2ac 2ab'
_space_group_name_H-M_alt 'P b c a'
_atom_sites_solution_hydrogens geom
_atom_sites_solution_primary dual
_audit_creation_date 2024-11-29
_audit_creation_method
;
Olex2 1.5
(compiled 2023.03.06 svn.rbb2c1857 for OlexSys, GUI svn.r6748)
;
_audit_update_record
;
2024-12-10 deposited with the CCDC.	2025-01-29 downloaded from the CCDC.
;
_cell_angle_alpha 90
_cell_angle_beta 90
_cell_angle_gamma 90
_cell_formula_units_Z 8
_cell_length_a 9.38050(10)
_cell_length_b 17.9125(3)
_cell_length_c 20.6371(3)
_cell_measurement_reflns_used 6642
_cell_measurement_temperature 149.98(10)
_cell_measurement_theta_max 75.8270
_cell_measurement_theta_min 5.3640
_cell_volume 3467.61(9)
_computing_cell_refinement 'CrysAlisPro 1.171.41.105a (Rigaku OD, 2021)'
_computing_data_collection 'CrysAlisPro 1.171.41.105a (Rigaku OD, 2021)'
_computing_data_reduction 'CrysAlisPro 1.171.41.105a (Rigaku OD, 2021)'
_computing_molecular_graphics 'Olex2 1.5 (Dolomanov et al., 2009)'
_computing_publication_material 'Olex2 1.5 (Dolomanov et al., 2009)'
_computing_structure_refinement 'SHELXL 2018/3 (Sheldrick, 2015)'
_computing_structure_solution 'SHELXT 2014/5 (Sheldrick, 2014)'
_diffrn_ambient_environment N~2~
_diffrn_ambient_temperature 149.98(10)
_diffrn_detector 'Hybrid Pixel Array Detector'
_diffrn_detector_area_resol_mean 10.0000
_diffrn_detector_type HyPix
_diffrn_measured_fraction_theta_full 1.000
_diffrn_measured_fraction_theta_max 0.957
_diffrn_measurement_details
;
List of Runs (angles in degrees, time in seconds):

  # Type    Start    End  Width  t~exp~   \w     \q     \k     \f   Frames
#--------------------------------------------------------------------------
  1  \w    -28.00  22.00   0.50    0.80    --   46.32 -19.00 120.00  100
  2  \w     32.00  57.00   0.50    1.10    --  104.25 -61.00 120.00   50
  3  \w     48.00  73.00   0.50    1.10    --  104.25-127.00  57.00   50
  4  \w    -20.00  30.00   0.50    0.80    --   46.32  -7.00-120.00  100
  5  \w     76.00 113.00   0.50    1.10    --  104.25-127.00  57.00   74
  6  \w     36.00 111.00   0.50    1.10    --  104.25-125.00 147.00  150
  7  \w   -165.00-127.00   0.50    1.10    -- -102.00 -61.00-120.00   76
  8  \w   -174.00 -97.00   0.50    1.10    -- -102.00  -7.00-120.00  154
  9  \w    -85.00 -56.00   0.50    0.80    --  -46.32 125.00-134.00   58
 10  \w    -79.00 -34.00   0.50    1.10    -- -102.00 125.00 -30.00   90
 11  \w   -112.00 -86.00   0.50    1.10    -- -102.00 125.00  90.00   52
 12  \w    -78.00 -39.00   0.50    1.10    -- -102.00 125.00  90.00   78
 13  \w     -7.00  27.00   0.50    0.80    --  -46.32  19.00 -30.00   68
 14  \w    -69.00 -39.00   0.50    1.10    -- -102.00  61.00-180.00   60
;
_diffrn_measurement_device 'four-circle diffractometer'
_diffrn_measurement_device_type 'XtaLAB Synergy R, DW system, HyPix'
_diffrn_measurement_method '\w scans'
_diffrn_orient_matrix_type 'CrysAlisPro convention (1999,Acta A55,543-557)'
_diffrn_orient_matrix_UB_11 -0.0128597000
_diffrn_orient_matrix_UB_12 -0.0852580000
_diffrn_orient_matrix_UB_13 0.0077405000
_diffrn_orient_matrix_UB_21 0.0083783000
_diffrn_orient_matrix_UB_22 -0.0093032000
_diffrn_orient_matrix_UB_23 -0.0741099000
_diffrn_orient_matrix_UB_31 0.1635504000
_diffrn_orient_matrix_UB_32 -0.0061992000
_diffrn_orient_matrix_UB_33 0.0044672000
_diffrn_radiation_monochromator mirror
_diffrn_radiation_probe x-ray
_diffrn_radiation_type 'Cu K\a'
_diffrn_radiation_wavelength 1.54184
_diffrn_reflns_av_R_equivalents 0.0307
_diffrn_reflns_av_unetI/netI 0.0293
_diffrn_reflns_Laue_measured_fraction_full 1.000
_diffrn_reflns_Laue_measured_fraction_max 0.957
_diffrn_reflns_limit_h_max 11
_diffrn_reflns_limit_h_min -4
_diffrn_reflns_limit_k_max 19
_diffrn_reflns_limit_k_min -22
_diffrn_reflns_limit_l_max 19
_diffrn_reflns_limit_l_min -25
_diffrn_reflns_number 13330
_diffrn_reflns_point_group_measured_fraction_full 1.000
_diffrn_reflns_point_group_measured_fraction_max 0.957
_diffrn_reflns_theta_full 67.684
_diffrn_reflns_theta_max 76.081
_diffrn_reflns_theta_min 4.285
_diffrn_source 'Rotating-anode X-ray tube'
_diffrn_source_type 'Rigaku (Cu) X-ray Source'
_exptl_absorpt_coefficient_mu 0.619
_exptl_absorpt_correction_T_max 1.00000
_exptl_absorpt_correction_T_min 0.78682
_exptl_absorpt_correction_type multi-scan
_exptl_absorpt_process_details
;
CrysAlisPro 1.171.41.105a (Rigaku Oxford Diffraction, 2021)
Empirical absorption correction using spherical harmonics,
implemented in SCALE3 ABSPACK scaling algorithm.
;
_exptl_crystal_colour 'clear light colourless'
_exptl_crystal_colour_lustre clear
_exptl_crystal_colour_modifier light
_exptl_crystal_colour_primary colourless
_exptl_crystal_density_diffrn 1.224
_exptl_crystal_description needle
_exptl_crystal_F_000 1360
_exptl_crystal_size_max 0.15
_exptl_crystal_size_mid 0.03
_exptl_crystal_size_min 0.02
_refine_diff_density_max 0.259
_refine_diff_density_min -0.235
_refine_diff_density_rms 0.038
_refine_ls_extinction_method none
_refine_ls_goodness_of_fit_ref 1.032
_refine_ls_hydrogen_treatment constr
_refine_ls_matrix_type full
_refine_ls_number_parameters 220
_refine_ls_number_reflns 3472
_refine_ls_number_restraints 0
_refine_ls_restrained_S_all 1.032
_refine_ls_R_factor_all 0.0464
_refine_ls_R_factor_gt 0.0393
_refine_ls_shift/su_max 0.001
_refine_ls_shift/su_mean 0.000
_refine_ls_structure_factor_coef Fsqd
_refine_ls_weighting_details 'w=1/[\s^2^(Fo^2^)+(0.0521P)^2^+1.0654P] where P=(Fo^2^+2Fc^2^)/3'
_refine_ls_weighting_scheme calc
_refine_ls_wR_factor_gt 0.0998
_refine_ls_wR_factor_ref 0.1042
_reflns_Friedel_coverage 0.000
_reflns_number_gt 2991
_reflns_number_total 3472
_reflns_threshold_expression 'I > 2\s(I)'
_cod_data_source_file d4cc06597b3.cif
_cod_data_source_block huyuehong_0707_auto
_cod_database_code 1573796
_shelx_shelxl_version_number 2018/3
_shelx_space_group_comment
;
The symmetry employed for this shelxl refinement is uniquely defined
by the following loop, which should always be used as a source of
symmetry information in preference to the above space-group names.
They are only intended as comments.
;
_reflns_odcompleteness_completeness 100.00
_reflns_odcompleteness_iscentric 1
_reflns_odcompleteness_theta 66.97
_olex2_refinement_description
;
1. Fixed Uiso
 At 1.2 times of:
  All C(H) groups, All N(H) groups
 At 1.5 times of:
  All C(H,H,H) groups
2.a Ternary CH refined with riding coordinates:
 C004(H004)
2.b Aromatic/amide H refined with riding coordinates:
 N003(H003), C00C(H00C), C00D(H00D), C00E(H00E), C00F(H00F), C00G(H00G),
 C00J(H00L), C00K(H00M), C00M(H00Q), C00N(H00R), C00O(H00S)
2.c Idealised Me refined as rotating group:
 C00H(H00A,H00B,H00H), C00I(H00I,H00J,H00K), C00L(H00N,H00O,H00P)
;
_olex2_submission_special_instructions 'No special instructions were received'
_oxdiff_exptl_absorpt_empirical_details
;
Empirical correction (ABSPACK) includes:
- Absorption correction using spherical harmonics
- Frame scaling
;
_oxdiff_exptl_absorpt_empirical_full_max 1.297
_oxdiff_exptl_absorpt_empirical_full_min 0.764

loop_
_space_group_symop_operation_xyz
'x, y, z'
'-x+1/2, -y, z+1/2'
'-x, y+1/2, -z+1/2'
'x+1/2, -y+1/2, -z'
'-x, -y, -z'
'x-1/2, y, -z-1/2'
'x, -y-1/2, z-1/2'
'-x-1/2, y-1/2, z'

loop_
_atom_site_label
_atom_site_type_symbol
_atom_site_fract_x
_atom_site_fract_y
_atom_site_fract_z
_atom_site_U_iso_or_equiv
_atom_site_adp_type
_atom_site_occupancy
_atom_site_site_symmetry_order
_atom_site_calc_flag
_atom_site_refinement_flags_posn
_atom_site_refinement_flags_adp
_atom_site_refinement_flags_occupancy
_atom_site_disorder_assembly
_atom_site_disorder_group
O001 O 0.36441(9) 0.66627(6) 0.77133(5) 0.0337(2) Uani 1 1 d . . . . .
O002 O 0.16270(11) 0.47974(6) 0.53360(4) 0.0350(2) Uani 1 1 d . . . . .
N003 N 0.15711(10) 0.62507(6) 0.72822(5) 0.0212(2) Uani 1 1 d . . . . .
H003 H 0.063684 0.629498 0.728220 0.025 Uiso 1 1 calc R U . . .
C004 C 0.22194(12) 0.56853(7) 0.68753(6) 0.0208(2) Uani 1 1 d . . . . .
H004 H 0.327134 0.570231 0.695240 0.025 Uiso 1 1 calc R U . . .
C005 C 0.23431(13) 0.67105(7) 0.76598(6) 0.0232(3) Uani 1 1 d . . . . .
C006 C 0.16445(13) 0.46042(7) 0.76822(6) 0.0236(3) Uani 1 1 d . . . . .
C007 C 0.32789(13) 0.61297(7) 0.58087(6) 0.0247(3) Uani 1 1 d . . . . .
C008 C 0.19684(13) 0.57929(7) 0.61309(6) 0.0233(3) Uani 1 1 d . . . . .
C009 C 0.17229(12) 0.48926(7) 0.70142(6) 0.0224(3) Uani 1 1 d . . . . .
C00A C 0.17025(12) 0.49909(7) 0.59004(6) 0.0253(3) Uani 1 1 d . . . . .
C00B C 0.15093(13) 0.45000(7) 0.64657(6) 0.0253(3) Uani 1 1 d . . . . .
C00C C 0.26359(14) 0.48324(7) 0.81450(6) 0.0273(3) Uani 1 1 d . . . . .
H00C H 0.333202 0.519571 0.803398 0.033 Uiso 1 1 calc R U . . .
C00D C 0.33304(16) 0.68638(7) 0.55972(6) 0.0315(3) Uani 1 1 d . . . . .
H00D H 0.251356 0.717285 0.564298 0.038 Uiso 1 1 calc R U . . .
C00E C 0.05994(14) 0.40855(7) 0.78630(6) 0.0290(3) Uani 1 1 d . . . . .
H00E H -0.009761 0.393100 0.755715 0.035 Uiso 1 1 calc R U . . .
C00F C 0.44981(15) 0.56945(8) 0.57354(7) 0.0338(3) Uani 1 1 d . . . . .
H00F H 0.448917 0.519171 0.588176 0.041 Uiso 1 1 calc R U . . .
C00G C 0.26177(15) 0.45348(8) 0.87665(7) 0.0328(3) Uani 1 1 d . . . . .
H00G H 0.330974 0.468728 0.907545 0.039 Uiso 1 1 calc R U . . .
C00H C 0.05826(14) 0.62179(8) 0.59816(6) 0.0315(3) Uani 1 1 d . . . . .
H00A H 0.065471 0.672867 0.614843 0.047 Uiso 1 1 calc R U . . .
H00B H -0.022184 0.596364 0.618924 0.047 Uiso 1 1 calc R U . . .
H00H H 0.043153 0.623205 0.551184 0.047 Uiso 1 1 calc R U . . .
C00I C 0.15143(15) 0.72957(8) 0.80219(7) 0.0333(3) Uani 1 1 d . . . . .
H00I H 0.194814 0.778618 0.794843 0.050 Uiso 1 1 calc R U . . .
H00J H 0.152787 0.718131 0.848622 0.050 Uiso 1 1 calc R U . . .
H00K H 0.052680 0.730105 0.786695 0.050 Uiso 1 1 calc R U . . .
C00J C 0.15882(16) 0.40151(8) 0.89352(7) 0.0363(3) Uani 1 1 d . . . . .
H00L H 0.157720 0.380895 0.935928 0.044 Uiso 1 1 calc R U . . .
C00K C 0.05782(16) 0.37967(8) 0.84866(7) 0.0361(3) Uani 1 1 d . . . . .
H00M H -0.013558 0.344652 0.860595 0.043 Uiso 1 1 calc R U . . .
C00L C 0.12242(17) 0.36864(8) 0.63695(7) 0.0353(3) Uani 1 1 d . . . . .
H00N H 0.020215 0.360880 0.629763 0.053 Uiso 1 1 calc R U . . .
H00O H 0.152531 0.340974 0.675564 0.053 Uiso 1 1 calc R U . . .
H00P H 0.175815 0.350725 0.599211 0.053 Uiso 1 1 calc R U . . .
C00M C 0.45634(18) 0.71541(8) 0.53187(7) 0.0389(4) Uani 1 1 d . . . . .
H00Q H 0.458463 0.765921 0.517865 0.047 Uiso 1 1 calc R U . . .
C00N C 0.57512(17) 0.67114(9) 0.52457(7) 0.0389(4) Uani 1 1 d . . . . .
H00R H 0.658929 0.690898 0.505240 0.047 Uiso 1 1 calc R U . . .
C00O C 0.57216(16) 0.59782(9) 0.54544(7) 0.0385(3) Uani 1 1 d . . . . .
H00S H 0.653908 0.567040 0.540498 0.046 Uiso 1 1 calc R U . . .

loop_
_atom_site_aniso_label
_atom_site_aniso_U_11
_atom_site_aniso_U_22
_atom_site_aniso_U_33
_atom_site_aniso_U_23
_atom_site_aniso_U_13
_atom_site_aniso_U_12
O001 0.0192(4) 0.0385(5) 0.0433(6) -0.0082(4) -0.0045(4) 0.0020(4)
O002 0.0384(5) 0.0457(6) 0.0208(5) -0.0057(4) 0.0013(4) -0.0024(4)
N003 0.0162(5) 0.0238(5) 0.0235(5) -0.0013(4) 0.0016(4) 0.0020(4)
C004 0.0183(5) 0.0238(6) 0.0204(5) 0.0013(5) 0.0019(4) 0.0027(5)
C005 0.0213(6) 0.0251(6) 0.0231(6) 0.0018(5) 0.0009(5) 0.0004(5)
C006 0.0252(6) 0.0231(6) 0.0226(6) 0.0010(5) 0.0028(5) 0.0043(5)
C007 0.0296(6) 0.0265(6) 0.0181(6) 0.0015(5) 0.0028(5) 0.0005(5)
C008 0.0238(6) 0.0263(6) 0.0197(6) 0.0021(5) 0.0019(4) 0.0040(5)
C009 0.0198(5) 0.0243(6) 0.0230(6) 0.0005(5) 0.0018(5) 0.0027(5)
C00A 0.0206(6) 0.0327(7) 0.0228(6) -0.0015(5) 0.0015(5) 0.0016(5)
C00B 0.0245(6) 0.0265(6) 0.0248(6) -0.0006(5) 0.0030(5) 0.0003(5)
C00C 0.0268(6) 0.0305(7) 0.0245(6) 0.0011(5) 0.0016(5) 0.0016(5)
C00D 0.0429(8) 0.0248(6) 0.0269(6) -0.0011(5) 0.0058(6) 0.0024(6)
C00E 0.0298(6) 0.0285(6) 0.0288(6) 0.0030(5) 0.0023(5) -0.0006(5)
C00F 0.0317(7) 0.0329(7) 0.0369(7) 0.0093(6) 0.0086(6) 0.0043(6)
C00G 0.0339(7) 0.0403(8) 0.0243(6) 0.0016(6) -0.0007(6) 0.0074(6)
C00H 0.0283(7) 0.0400(8) 0.0261(6) 0.0049(5) -0.0007(5) 0.0091(6)
C00I 0.0292(7) 0.0331(7) 0.0377(7) -0.0118(6) 0.0007(6) 0.0027(6)
C00J 0.0444(8) 0.0394(8) 0.0251(6) 0.0098(6) 0.0060(6) 0.0087(6)
C00K 0.0384(8) 0.0339(7) 0.0362(7) 0.0097(6) 0.0095(6) -0.0008(6)
C00L 0.0427(8) 0.0289(7) 0.0344(7) -0.0060(6) 0.0035(6) -0.0036(6)
C00M 0.0580(10) 0.0276(7) 0.0312(7) 0.0015(6) 0.0090(7) -0.0095(7)
C00N 0.0405(8) 0.0483(9) 0.0280(7) 0.0006(6) 0.0108(6) -0.0154(7)
C00O 0.0310(7) 0.0467(9) 0.0379(8) 0.0063(6) 0.0101(6) 0.0026(6)

loop_
_atom_type_symbol
_atom_type_description
_atom_type_scat_dispersion_real
_atom_type_scat_dispersion_imag
_atom_type_scat_source
C C 0.0181 0.0091 'International Tables Vol C Tables 4.2.6.8 and 6.1.1.4'
H H 0.0000 0.0000 'International Tables Vol C Tables 4.2.6.8 and 6.1.1.4'
N N 0.0311 0.0180 'International Tables Vol C Tables 4.2.6.8 and 6.1.1.4'
O O 0.0492 0.0322 'International Tables Vol C Tables 4.2.6.8 and 6.1.1.4'

loop_
_geom_angle_atom_site_label_1
_geom_angle_atom_site_label_2
_geom_angle_atom_site_label_3
_geom_angle
_geom_angle_site_symmetry_1
_geom_angle_site_symmetry_3
_geom_angle_publ_flag
C004 N003 H003 118.7 . . ?
C005 N003 H003 118.7 . . ?
C005 N003 C004 122.52(10) . . ?
N003 C004 H004 107.5 . . ?
N003 C004 C008 114.78(9) . . ?
N003 C004 C009 114.50(10) . . ?
C008 C004 H004 107.5 . . ?
C009 C004 H004 107.5 . . ?
C009 C004 C008 104.70(10) . . ?
O001 C005 N003 122.97(11) . . ?
O001 C005 C00I 121.16(11) . . ?
N003 C005 C00I 115.86(11) . . ?
C00C C006 C009 120.30(11) . . ?
C00C C006 C00E 118.60(11) . . ?
C00E C006 C009 121.09(11) . . ?
C00D C007 C008 122.78(11) . . ?
C00D C007 C00F 117.92(12) . . ?
C00F C007 C008 119.27(11) . . ?
C007 C008 C004 110.85(10) . . ?
C007 C008 C00A 111.53(10) . . ?
C007 C008 C00H 113.52(10) . . ?
C00A C008 C004 102.32(10) . . ?
C00A C008 C00H 105.30(10) . . ?
C00H C008 C004 112.62(10) . . ?
C006 C009 C004 121.23(11) . . ?
C00B C009 C004 111.98(11) . . ?
C00B C009 C006 126.53(12) . . ?
O002 C00A C008 124.96(12) . . ?
O002 C00A C00B 125.53(12) . . ?
C00B C00A C008 109.49(10) . . ?
C009 C00B C00A 109.61(11) . . ?
C009 C00B C00L 130.31(12) . . ?
C00A C00B C00L 119.93(11) . . ?
C006 C00C H00C 119.6 . . ?
C00G C00C C006 120.78(13) . . ?
C00G C00C H00C 119.6 . . ?
C007 C00D H00D 119.6 . . ?
C007 C00D C00M 120.87(13) . . ?
C00M C00D H00D 119.6 . . ?
C006 C00E H00E 119.9 . . ?
C00K C00E C006 120.28(13) . . ?
C00K C00E H00E 119.9 . . ?
C007 C00F H00F 119.3 . . ?
C00O C00F C007 121.44(13) . . ?
C00O C00F H00F 119.3 . . ?
C00C C00G H00G 120.1 . . ?
C00J C00G C00C 119.88(13) . . ?
C00J C00G H00G 120.1 . . ?
C008 C00H H00A 109.5 . . ?
C008 C00H H00B 109.5 . . ?
C008 C00H H00H 109.5 . . ?
H00A C00H H00B 109.5 . . ?
H00A C00H H00H 109.5 . . ?
H00B C00H H00H 109.5 . . ?
C005 C00I H00I 109.5 . . ?
C005 C00I H00J 109.5 . . ?
C005 C00I H00K 109.5 . . ?
H00I C00I H00J 109.5 . . ?
H00I C00I H00K 109.5 . . ?
H00J C00I H00K 109.5 . . ?
C00G C00J H00L 120.0 . . ?
C00K C00J C00G 120.00(13) . . ?
C00K C00J H00L 120.0 . . ?
C00E C00K H00M 119.8 . . ?
C00J C00K C00E 120.42(13) . . ?
C00J C00K H00M 119.8 . . ?
C00B C00L H00N 109.5 . . ?
C00B C00L H00O 109.5 . . ?
C00B C00L H00P 109.5 . . ?
H00N C00L H00O 109.5 . . ?
H00N C00L H00P 109.5 . . ?
H00O C00L H00P 109.5 . . ?
C00D C00M H00Q 119.9 . . ?
C00N C00M C00D 120.17(13) . . ?
C00N C00M H00Q 119.9 . . ?
C00M C00N H00R 120.1 . . ?
C00M C00N C00O 119.82(13) . . ?
C00O C00N H00R 120.1 . . ?
C00F C00O H00S 120.1 . . ?
C00N C00O C00F 119.77(14) . . ?
C00N C00O H00S 120.1 . . ?

loop_
_geom_bond_atom_site_label_1
_geom_bond_atom_site_label_2
_geom_bond_distance
_geom_bond_site_symmetry_2
_geom_bond_publ_flag
O001 C005 1.2283(15) . ?
O002 C00A 1.2173(15) . ?
N003 H003 0.8800 . ?
N003 C004 1.4493(15) . ?
N003 C005 1.3454(16) . ?
C004 H004 1.0000 . ?
C004 C008 1.5661(16) . ?
C004 C009 1.5215(17) . ?
C005 C00I 1.5039(17) . ?
C006 C009 1.4741(16) . ?
C006 C00C 1.3943(18) . ?
C006 C00E 1.4012(18) . ?
C007 C008 1.5222(17) . ?
C007 C00D 1.3863(18) . ?
C007 C00F 1.3922(18) . ?
C008 C00A 1.5338(18) . ?
C008 C00H 1.5376(17) . ?
C009 C00B 1.3475(17) . ?
C00A C00B 1.4721(17) . ?
C00B C00L 1.4950(18) . ?
C00C H00C 0.9500 . ?
C00C C00G 1.3891(18) . ?
C00D H00D 0.9500 . ?
C00D C00M 1.392(2) . ?
C00E H00E 0.9500 . ?
C00E C00K 1.3873(18) . ?
C00F H00F 0.9500 . ?
C00F C00O 1.3827(19) . ?
C00G H00G 0.9500 . ?
C00G C00J 1.386(2) . ?
C00H H00A 0.9800 . ?
C00H H00B 0.9800 . ?
C00H H00H 0.9800 . ?
C00I H00I 0.9800 . ?
C00I H00J 0.9800 . ?
C00I H00K 0.9800 . ?
C00J H00L 0.9500 . ?
C00J C00K 1.381(2) . ?
C00K H00M 0.9500 . ?
C00L H00N 0.9800 . ?
C00L H00O 0.9800 . ?
C00L H00P 0.9800 . ?
C00M H00Q 0.9500 . ?
C00M C00N 1.376(2) . ?
C00N H00R 0.9500 . ?
C00N C00O 1.382(2) . ?
C00O H00S 0.9500 . ?

loop_
_geom_torsion_atom_site_label_1
_geom_torsion_atom_site_label_2
_geom_torsion_atom_site_label_3
_geom_torsion_atom_site_label_4
_geom_torsion
_geom_torsion_site_symmetry_1
_geom_torsion_site_symmetry_2
_geom_torsion_site_symmetry_3
_geom_torsion_site_symmetry_4
_geom_torsion_publ_flag
O002 C00A C00B C009 177.51(12) . . . . ?
O002 C00A C00B C00L 1.4(2) . . . . ?
N003 C004 C008 C007 101.27(11) . . . . ?
N003 C004 C008 C00A -139.71(10) . . . . ?
N003 C004 C008 C00H -27.15(15) . . . . ?
N003 C004 C009 C006 -46.79(14) . . . . ?
N003 C004 C009 C00B 138.67(11) . . . . ?
C004 N003 C005 O001 -3.70(18) . . . . ?
C004 N003 C005 C00I 176.50(11) . . . . ?
C004 C008 C00A O002 -170.63(12) . . . . ?
C004 C008 C00A C00B 11.13(12) . . . . ?
C004 C009 C00B C00A -5.14(14) . . . . ?
C004 C009 C00B C00L 170.45(13) . . . . ?
C005 N003 C004 C008 -117.07(12) . . . . ?
C005 N003 C004 C009 121.77(12) . . . . ?
C006 C009 C00B C00A -179.33(11) . . . . ?
C006 C009 C00B C00L -3.7(2) . . . . ?
C006 C00C C00G C00J -1.2(2) . . . . ?
C006 C00E C00K C00J -0.2(2) . . . . ?
C007 C008 C00A O002 -52.08(16) . . . . ?
C007 C008 C00A C00B 129.68(11) . . . . ?
C007 C00D C00M C00N 0.4(2) . . . . ?
C007 C00F C00O C00N 0.6(2) . . . . ?
C008 C004 C009 C006 -173.35(10) . . . . ?
C008 C004 C009 C00B 12.11(13) . . . . ?
C008 C007 C00D C00M 178.46(12) . . . . ?
C008 C007 C00F C00O -179.05(13) . . . . ?
C008 C00A C00B C009 -4.26(14) . . . . ?
C008 C00A C00B C00L 179.62(12) . . . . ?
C009 C004 C008 C007 -132.35(10) . . . . ?
C009 C004 C008 C00A -13.32(11) . . . . ?
C009 C004 C008 C00H 99.24(12) . . . . ?
C009 C006 C00C C00G -176.61(12) . . . . ?
C009 C006 C00E C00K 177.31(12) . . . . ?
C00C C006 C009 C004 -34.24(17) . . . . ?
C00C C006 C009 C00B 139.46(13) . . . . ?
C00C C006 C00E C00K -1.31(19) . . . . ?
C00C C00G C00J C00K -0.3(2) . . . . ?
C00D C007 C008 C004 -106.84(13) . . . . ?
C00D C007 C008 C00A 139.85(12) . . . . ?
C00D C007 C008 C00H 21.09(17) . . . . ?
C00D C007 C00F C00O -0.7(2) . . . . ?
C00D C00M C00N C00O -0.5(2) . . . . ?
C00E C006 C009 C004 147.17(12) . . . . ?
C00E C006 C009 C00B -39.13(18) . . . . ?
C00E C006 C00C C00G 2.02(19) . . . . ?
C00F C007 C008 C004 71.40(15) . . . . ?
C00F C007 C008 C00A -41.91(15) . . . . ?
C00F C007 C008 C00H -160.67(12) . . . . ?
C00F C007 C00D C00M 0.2(2) . . . . ?
C00G C00J C00K C00E 1.0(2) . . . . ?
C00H C008 C00A O002 71.47(15) . . . . ?
C00H C008 C00A C00B -106.77(11) . . . . ?
C00M C00N C00O C00F 0.0(2) . . . . ?
